data_1560131
loop_
_publ_author_name
'Xia, Yanming'
'Wei, Yuanfeng'
'Chen, Hui'
'Qian, Shuai'
'Zhang, Jianjun'
'Gao, Yuan'

_publ_section_title
;
 Competitive cocrystallization and its application in the separation of
 flavonoids
;
_journal_coeditor_code YC5023SUP1
_journal_issue 2
_journal_name_full IUCrJ
_journal_page_first 195
_journal_page_last 207
_journal_paper_doi 10.1107/S2052252520015997
_journal_volume 8
_journal_year 2021
_chemical_formula_sum 'C23 H20 N4 O10'
_chemical_formula_weight 512.43
_space_group_IT_number 14
_space_group_name_Hall '-P 2yn'
_space_group_name_H-M_alt 'P 1 21/n 1'
_symmetry_cell_setting monoclinic
_symmetry_space_group_name_H-M 'P 1 21/n 1'
_atom_sites_solution_hydrogens geom
_atom_sites_solution_primary direct
_atom_sites_solution_secondary difmap
_audit_creation_method SHELXL-97
_cell_angle_alpha 90.00
_cell_angle_beta 97.73(3)
_cell_angle_gamma 90.00
_cell_formula_units_Z 4
_cell_length_a 19.932(4)
_cell_length_b 4.4610(9)
_cell_length_c 24.275(5)
_cell_measurement_reflns_used 25
_cell_measurement_temperature 293(2)
_cell_measurement_theta_max 13
_cell_measurement_theta_min 9
_cell_volume 2138.8(8)
_computing_structure_refinement 'SHELXL-97 (Sheldrick, 1997)'
_computing_structure_solution 'SHELXS-97 (Sheldrick, 1990)'
_diffrn_ambient_temperature 293(2)
_diffrn_measured_fraction_theta_full 0.998
_diffrn_measured_fraction_theta_max 0.998
_diffrn_measurement_device_type 'Nonius CAD4'
_diffrn_measurement_method \w/2\q
_diffrn_radiation_monochromator graphite
_diffrn_radiation_source 'fine-focus sealed tube'
_diffrn_radiation_type MoK\a
_diffrn_radiation_wavelength 0.71073
_diffrn_reflns_av_R_equivalents 0.0856
_diffrn_reflns_av_sigmaI/netI 0.0867
_diffrn_reflns_limit_h_max 24
_diffrn_reflns_limit_h_min 0
_diffrn_reflns_limit_k_max 5
_diffrn_reflns_limit_k_min 0
_diffrn_reflns_limit_l_max 29
_diffrn_reflns_limit_l_min -29
_diffrn_reflns_number 4058
_diffrn_reflns_theta_full 25.39
_diffrn_reflns_theta_max 25.39
_diffrn_reflns_theta_min 1.24
_diffrn_standards_decay_% 1
_diffrn_standards_interval_count 200
_diffrn_standards_interval_time 2h
_diffrn_standards_number 3
_exptl_absorpt_coefficient_mu 0.127
_exptl_absorpt_correction_T_max 0.9874
_exptl_absorpt_correction_T_min 0.9628
_exptl_absorpt_correction_type psi-scan
_exptl_crystal_density_diffrn 1.591
_exptl_crystal_density_method 'not measured'
_exptl_crystal_description block
_exptl_crystal_F_000 1064
_exptl_crystal_size_max 0.30
_exptl_crystal_size_mid 0.20
_exptl_crystal_size_min 0.10
_refine_diff_density_max 0.305
_refine_diff_density_min -0.326
_refine_diff_density_rms 0.064
_refine_ls_extinction_method none
_refine_ls_goodness_of_fit_ref 1.002
_refine_ls_hydrogen_treatment mixed
_refine_ls_matrix_type full
_refine_ls_number_parameters 340
_refine_ls_number_reflns 3937
_refine_ls_number_restraints 0
_refine_ls_restrained_S_all 1.002
_refine_ls_R_factor_all 0.1382
_refine_ls_R_factor_gt 0.0683
_refine_ls_shift/su_max 0.000
_refine_ls_shift/su_mean 0.000
_refine_ls_structure_factor_coef Fsqd
_refine_ls_weighting_details 'calc w=1/[\s^2^(Fo^2^)+(0.0800P)^2^+0.0000P] where P=(Fo^2^+2Fc^2^)/3'
_refine_ls_weighting_scheme calc
_refine_ls_wR_factor_gt 0.1569
_refine_ls_wR_factor_ref 0.1902
_reflns_number_gt 2032
_reflns_number_total 3937
_reflns_threshold_expression >2sigma(I)
_cod_data_source_file yc5023.cif
_cod_data_source_block I
_cod_depositor_comments
;
The following automatic conversions were performed:

data item '_symmetry_cell_setting' value 'Monoclinic' was changed to
'monoclinic' in accordance with the
/home/data/users/saulius/crontab/automatic-downloads/rss-feeds/IUCr/lib/dictionaries/cif_core.dic
dictionary named 'cif_core.dic' version 2.4.2 last updated on
2011-04-26.

Automatic conversion script
Id: cif_fix_values 7556 2019-12-06 15:28:31Z antanas 

 Adding full bibliography for 1560131.cif.
;
_cod_original_cell_volume 2138.8(7)
_cod_original_sg_symbol_H-M P21/N
_cod_database_code 1560131

loop_
_symmetry_equiv_pos_as_xyz
'x, y, z'
'-x+1/2, y+1/2, -z+1/2'
'-x, -y, -z'
'x-1/2, -y-1/2, z-1/2'

loop_
_atom_site_label
_atom_site_type_symbol
_atom_site_fract_x
_atom_site_fract_y
_atom_site_fract_z
_atom_site_U_iso_or_equiv
_atom_site_adp_type
_atom_site_occupancy
_atom_site_symmetry_multiplicity
_atom_site_calc_flag
_atom_site_refinement_flags
_atom_site_disorder_assembly
_atom_site_disorder_group
O1 O 0.24005(13) -0.0251(7) 0.21021(11) 0.0439(8) Uani 1 1 d . . .
H1A H 0.2458 0.1143 0.2324 0.066 Uiso 1 1 calc R . .
C1 C 0.1989(2) 0.2295(10) 0.12594(16) 0.0346(10) Uani 1 1 d . . .
H1B H 0.2416 0.3115 0.1249 0.042 Uiso 1 1 calc R . .
O2 O 0.11827(14) -0.2660(7) 0.21539(12) 0.0454(9) Uani 1 1 d . . .
H2A H 0.0794 -0.3294 0.2130 0.068 Uiso 1 1 calc R . .
C2 C 0.18722(19) 0.0429(10) 0.16901(17) 0.0324(10) Uani 1 1 d . . .
C3 C 0.1241(2) -0.0819(10) 0.17170(17) 0.0347(10) Uani 1 1 d . . .
O3 O 0.00813(14) -0.1258(8) 0.13641(13) 0.0500(9) Uani 1 1 d . . .
H3A H -0.022(3) -0.010(12) 0.116(2) 0.075 Uiso 1 1 d . . .
O4 O 0.06062(15) 0.3502(8) -0.02645(12) 0.0496(9) Uani 1 1 d . . .
H4A H 0.051(2) 0.398(13) -0.061(2) 0.074 Uiso 1 1 d . . .
C4 C 0.07099(19) -0.0062(10) 0.13145(17) 0.0348(10) Uani 1 1 d . . .
O5 O 0.09707(14) 0.7455(8) -0.10056(12) 0.0493(9) Uani 1 1 d . . .
C5 C 0.0815(2) 0.1727(10) 0.08705(17) 0.0364(11) Uani 1 1 d . . .
H5A H 0.0459 0.2130 0.0592 0.044 Uiso 1 1 calc R . .
O6 O 0.18609(16) 1.1164(8) -0.13110(13) 0.0597(10) Uani 1 1 d . . .
H6A H 0.1514 1.0162 -0.1328 0.090 Uiso 1 1 calc R . .
C6 C 0.1458(2) 0.2938(10) 0.08391(17) 0.0339(10) Uani 1 1 d . . .
O7 O 0.38310(16) 1.3024(8) -0.00632(13) 0.0573(10) Uani 1 1 d . . .
H7A H 0.3948 1.3113 0.0273 0.086 Uiso 1 1 calc R . .
C7 C 0.1573(2) 0.4850(10) 0.03660(17) 0.0337(10) Uani 1 1 d . . .
O8 O 0.21709(13) 0.6427(7) 0.04714(11) 0.0375(7) Uani 1 1 d . . .
C8 C 0.1184(2) 0.5172(10) -0.01295(18) 0.0366(10) Uani 1 1 d . . .
C9 C 0.1360(2) 0.7173(10) -0.05482(18) 0.0388(11) Uani 1 1 d . . .
C10 C 0.1989(2) 0.8732(10) -0.04261(17) 0.0357(10) Uani 1 1 d . . .
C11 C 0.2243(2) 1.0711(11) -0.08130(18) 0.0432(12) Uani 1 1 d . . .
C12 C 0.2850(2) 1.2096(11) -0.06842(18) 0.0465(12) Uani 1 1 d . . .
H12A H 0.3012 1.3373 -0.0939 0.056 Uiso 1 1 calc R . .
C13 C 0.3226(2) 1.1586(11) -0.01670(18) 0.0420(11) Uani 1 1 d . . .
C14 C 0.3002(2) 0.9670(10) 0.02247(18) 0.0405(11) Uani 1 1 d . . .
H14A H 0.3258 0.9360 0.0570 0.049 Uiso 1 1 calc R . .
C15 C 0.2387(2) 0.8254(10) 0.00821(17) 0.0334(10) Uani 1 1 d . . .
N1 N 0.60580(17) 0.8344(9) 0.25364(14) 0.0400(9) Uani 1 1 d . . .
N2 N 0.5320(2) 0.3646(9) 0.13587(15) 0.0459(10) Uani 1 1 d . . .
N3 N 0.45027(16) 0.6237(9) 0.17879(14) 0.0403(9) Uani 1 1 d . . .
N4 N 0.49613(17) 0.9405(9) 0.25674(14) 0.0419(10) Uani 1 1 d . . .
O9 O 0.64635(16) 0.3873(8) 0.16757(14) 0.0596(10) Uani 1 1 d . . .
O10 O 0.41918(17) 0.3278(9) 0.10437(13) 0.0646(11) Uani 1 1 d . . .
C16 C 0.5609(2) 0.9887(11) 0.27863(18) 0.0442(11) Uani 1 1 d . . .
H16A H 0.5733 1.1174 0.3084 0.053 Uiso 1 1 calc R . .
C17 C 0.5681(2) 0.6716(10) 0.21180(17) 0.0373(10) Uani 1 1 d . . .
C18 C 0.5885(2) 0.4691(11) 0.17178(19) 0.0451(12) Uani 1 1 d . . .
C19 C 0.4649(2) 0.4341(11) 0.13792(18) 0.0459(12) Uani 1 1 d . . .
C20 C 0.5020(2) 0.7439(10) 0.21513(17) 0.0373(11) Uani 1 1 d . . .
C21 C 0.6797(2) 0.8561(13) 0.2646(2) 0.0600(15) Uani 1 1 d . . .
H21A H 0.6923 0.9843 0.2961 0.090 Uiso 1 1 calc R . .
H21B H 0.6967 0.9380 0.2327 0.090 Uiso 1 1 calc R . .
H21C H 0.6986 0.6601 0.2724 0.090 Uiso 1 1 calc R . .
C22 C 0.5460(3) 0.1651(12) 0.0898(2) 0.0637(15) Uani 1 1 d . . .
H22A H 0.5041 0.1092 0.0679 0.096 Uiso 1 1 calc R . .
H22B H 0.5691 -0.0116 0.1049 0.096 Uiso 1 1 calc R . .
H22C H 0.5740 0.2689 0.0667 0.096 Uiso 1 1 calc R . .
C23 C 0.3794(2) 0.7098(12) 0.18186(19) 0.0520(13) Uani 1 1 d . . .
H23A H 0.3501 0.6061 0.1535 0.078 Uiso 1 1 calc R . .
H23B H 0.3744 0.9221 0.1763 0.078 Uiso 1 1 calc R . .
H23C H 0.3677 0.6573 0.2177 0.078 Uiso 1 1 calc R . .

loop_
_atom_site_aniso_label
_atom_site_aniso_U_11
_atom_site_aniso_U_22
_atom_site_aniso_U_33
_atom_site_aniso_U_23
_atom_site_aniso_U_13
_atom_site_aniso_U_12
O1 0.0303(16) 0.054(2) 0.0441(17) -0.0010(16) -0.0066(13) -0.0011(16)
C1 0.026(2) 0.033(3) 0.044(2) -0.003(2) 0.0052(19) -0.0002(19)
O2 0.0321(17) 0.051(2) 0.0506(19) 0.0099(17) -0.0025(14) -0.0086(15)
C2 0.025(2) 0.033(2) 0.039(2) -0.003(2) 0.0029(18) -0.0033(19)
C3 0.034(2) 0.033(3) 0.038(2) 0.000(2) 0.0067(19) 0.002(2)
O3 0.0292(17) 0.059(2) 0.059(2) 0.0167(18) -0.0030(15) -0.0101(16)
O4 0.0416(18) 0.063(2) 0.0413(17) 0.0035(18) -0.0056(15) -0.0124(17)
C4 0.024(2) 0.035(3) 0.045(2) -0.005(2) 0.0013(18) -0.001(2)
O5 0.0346(17) 0.063(2) 0.0474(18) 0.0083(17) -0.0056(14) 0.0061(16)
C5 0.029(2) 0.042(3) 0.037(2) 0.009(2) -0.0011(18) 0.003(2)
O6 0.051(2) 0.075(3) 0.0498(19) 0.023(2) -0.0018(16) 0.0039(19)
C6 0.030(2) 0.035(3) 0.036(2) 0.000(2) 0.0019(18) 0.000(2)
O7 0.056(2) 0.070(3) 0.0478(19) -0.0014(19) 0.0124(16) -0.0235(19)
C7 0.030(2) 0.032(2) 0.039(2) -0.003(2) 0.0027(19) 0.000(2)
O8 0.0348(16) 0.0391(18) 0.0375(16) 0.0014(15) 0.0010(13) -0.0072(14)
C8 0.029(2) 0.040(3) 0.042(2) -0.001(2) 0.0066(19) -0.002(2)
C9 0.033(2) 0.040(3) 0.042(2) -0.005(2) -0.002(2) 0.010(2)
C10 0.036(2) 0.033(3) 0.039(2) 0.002(2) 0.0054(19) 0.002(2)
C11 0.041(3) 0.048(3) 0.042(3) 0.008(2) 0.010(2) 0.011(2)
C12 0.051(3) 0.045(3) 0.046(3) 0.006(2) 0.015(2) -0.002(2)
C13 0.040(3) 0.043(3) 0.043(3) 0.000(2) 0.008(2) -0.004(2)
C14 0.038(3) 0.045(3) 0.039(2) -0.005(2) 0.005(2) -0.003(2)
C15 0.035(2) 0.028(2) 0.038(2) -0.003(2) 0.0094(19) 0.002(2)
N1 0.0293(19) 0.045(2) 0.046(2) -0.004(2) 0.0064(17) 0.0038(18)
N2 0.056(3) 0.040(2) 0.044(2) -0.0074(19) 0.0151(19) -0.004(2)
N3 0.0281(19) 0.048(2) 0.045(2) -0.005(2) 0.0038(16) 0.0000(18)
N4 0.031(2) 0.052(3) 0.043(2) -0.009(2) 0.0054(17) 0.0052(19)
O9 0.049(2) 0.067(3) 0.068(2) -0.002(2) 0.0267(18) 0.0106(19)
O10 0.062(2) 0.082(3) 0.048(2) -0.013(2) 0.0024(17) -0.025(2)
C16 0.041(3) 0.047(3) 0.044(3) -0.007(2) 0.003(2) -0.002(2)
C17 0.037(2) 0.036(3) 0.040(2) -0.003(2) 0.007(2) 0.000(2)
C18 0.049(3) 0.042(3) 0.048(3) 0.008(2) 0.017(2) -0.001(2)
C19 0.050(3) 0.051(3) 0.038(3) -0.001(2) 0.008(2) -0.013(3)
C20 0.032(2) 0.039(3) 0.044(2) 0.001(2) 0.012(2) 0.000(2)
C21 0.032(3) 0.071(4) 0.075(4) -0.002(3) 0.000(2) -0.003(3)
C22 0.089(4) 0.052(3) 0.054(3) -0.014(3) 0.024(3) -0.005(3)
C23 0.032(2) 0.070(4) 0.054(3) 0.000(3) 0.005(2) -0.001(3)

loop_
_atom_type_symbol
_atom_type_description
_atom_type_scat_dispersion_real
_atom_type_scat_dispersion_imag
_atom_type_scat_source
C C 0.0033 0.0016 'International Tables Vol C Tables 4.2.6.8 and 6.1.1.4'
H H 0.0000 0.0000 'International Tables Vol C Tables 4.2.6.8 and 6.1.1.4'
N N 0.0061 0.0033 'International Tables Vol C Tables 4.2.6.8 and 6.1.1.4'
O O 0.0106 0.0060 'International Tables Vol C Tables 4.2.6.8 and 6.1.1.4'

loop_
_geom_angle_atom_site_label_1
_geom_angle_atom_site_label_2
_geom_angle_atom_site_label_3
_geom_angle
_geom_angle_site_symmetry_1
_geom_angle_site_symmetry_3
_geom_angle_publ_flag
C2 O1 H1A 109.5 . . ?
C2 C1 C6 119.2(4) . . ?
C2 C1 H1B 120.4 . . ?
C6 C1 H1B 120.4 . . ?
C3 O2 H2A 109.5 . . ?
C1 C2 O1 119.3(3) . . ?
C1 C2 C3 121.7(4) . . ?
O1 C2 C3 119.0(4) . . ?
O2 C3 C4 124.1(4) . . ?
O2 C3 C2 117.0(4) . . ?
C4 C3 C2 118.9(4) . . ?
C4 O3 H3A 107(3) . . ?
C8 O4 H4A 99(4) . . ?
C5 C4 O3 121.8(4) . . ?
C5 C4 C3 120.7(4) . . ?
O3 C4 C3 117.5(4) . . ?
C4 C5 C6 120.1(4) . . ?
C4 C5 H5A 119.9 . . ?
C6 C5 H5A 119.9 . . ?
C11 O6 H6A 109.5 . . ?
C1 C6 C5 119.3(4) . . ?
C1 C6 C7 120.4(4) . . ?
C5 C6 C7 120.3(4) . . ?
C13 O7 H7A 109.5 . . ?
C8 C7 O8 119.4(4) . . ?
C8 C7 C6 128.8(4) . . ?
O8 C7 C6 111.8(3) . . ?
C15 O8 C7 121.6(3) . . ?
C7 C8 O4 121.2(4) . . ?
C7 C8 C9 122.2(4) . . ?
O4 C8 C9 116.5(4) . . ?
O5 C9 C10 123.2(4) . . ?
O5 C9 C8 120.1(4) . . ?
C10 C9 C8 116.7(4) . . ?
C15 C10 C9 119.3(4) . . ?
C15 C10 C11 117.8(4) . . ?
C9 C10 C11 122.8(4) . . ?
O6 C11 C12 121.0(4) . . ?
O6 C11 C10 118.2(4) . . ?
C12 C11 C10 120.9(4) . . ?
C11 C12 C13 119.3(4) . . ?
C11 C12 H12A 120.4 . . ?
C13 C12 H12A 120.4 . . ?
O7 C13 C12 116.6(4) . . ?
O7 C13 C14 121.3(4) . . ?
C12 C13 C14 122.1(4) . . ?
C15 C14 C13 117.6(4) . . ?
C15 C14 H14A 121.2 . . ?
C13 C14 H14A 121.2 . . ?
O8 C15 C14 117.0(4) . . ?
O8 C15 C10 120.7(4) . . ?
C14 C15 C10 122.3(4) . . ?
C16 N1 C17 105.8(3) . . ?
C16 N1 C21 127.0(4) . . ?
C17 N1 C21 126.9(4) . . ?
C19 N2 C18 127.0(4) . . ?
C19 N2 C22 116.3(4) . . ?
C18 N2 C22 116.7(4) . . ?
C19 N3 C20 119.6(4) . . ?
C19 N3 C23 119.9(4) . . ?
C20 N3 C23 120.5(4) . . ?
C16 N4 C20 102.9(3) . . ?
N1 C16 N4 113.8(4) . . ?
N1 C16 H16A 123.1 . . ?
N4 C16 H16A 123.1 . . ?
C20 C17 N1 105.3(4) . . ?
C20 C17 C18 123.6(4) . . ?
N1 C17 C18 131.0(4) . . ?
O9 C18 N2 122.2(4) . . ?
O9 C18 C17 127.0(5) . . ?
N2 C18 C17 110.8(4) . . ?
O10 C19 N3 120.5(5) . . ?
O10 C19 N2 121.6(5) . . ?
N3 C19 N2 117.9(4) . . ?
N4 C20 C17 112.2(4) . . ?
N4 C20 N3 126.8(4) . . ?
C17 C20 N3 121.1(4) . . ?
N1 C21 H21A 109.5 . . ?
N1 C21 H21B 109.5 . . ?
H21A C21 H21B 109.5 . . ?
N1 C21 H21C 109.5 . . ?
H21A C21 H21C 109.5 . . ?
H21B C21 H21C 109.5 . . ?
N2 C22 H22A 109.5 . . ?
N2 C22 H22B 109.5 . . ?
H22A C22 H22B 109.5 . . ?
N2 C22 H22C 109.5 . . ?
H22A C22 H22C 109.5 . . ?
H22B C22 H22C 109.5 . . ?
N3 C23 H23A 109.5 . . ?
N3 C23 H23B 109.5 . . ?
H23A C23 H23B 109.5 . . ?
N3 C23 H23C 109.5 . . ?
H23A C23 H23C 109.5 . . ?
H23B C23 H23C 109.5 . . ?

loop_
_geom_bond_atom_site_label_1
_geom_bond_atom_site_label_2
_geom_bond_distance
_geom_bond_site_symmetry_2
_geom_bond_publ_flag
O1 C2 1.385(4) . ?
O1 H1A 0.8200 . ?
C1 C2 1.381(5) . ?
C1 C6 1.398(5) . ?
C1 H1B 0.9300 . ?
O2 C3 1.359(5) . ?
O2 H2A 0.8200 . ?
C2 C3 1.385(5) . ?
C3 C4 1.383(5) . ?
O3 C4 1.382(5) . ?
O3 H3A 0.89(5) . ?
O4 C8 1.373(5) . ?
O4 H4A 0.86(5) . ?
C4 C5 1.380(6) . ?
O5 C9 1.273(5) . ?
C5 C6 1.401(5) . ?
C5 H5A 0.9300 . ?
O6 C11 1.355(5) . ?
O6 H6A 0.8200 . ?
C6 C7 1.473(6) . ?
O7 C13 1.359(5) . ?
O7 H7A 0.8200 . ?
C7 C8 1.348(5) . ?
C7 O8 1.379(5) . ?
O8 C15 1.361(5) . ?
C8 C9 1.432(6) . ?
C9 C10 1.429(6) . ?
C10 C15 1.391(5) . ?
C10 C11 1.430(6) . ?
C11 C12 1.356(6) . ?
C12 C13 1.392(6) . ?
C12 H12A 0.9300 . ?
C13 C14 1.396(6) . ?
C14 C15 1.380(5) . ?
C14 H14A 0.9300 . ?
N1 C16 1.338(5) . ?
N1 C17 1.385(5) . ?
N1 C21 1.465(5) . ?
N2 C19 1.380(6) . ?
N2 C18 1.407(6) . ?
N2 C22 1.485(6) . ?
N3 C19 1.365(6) . ?
N3 C20 1.373(5) . ?
N3 C23 1.475(5) . ?
N4 C16 1.345(5) . ?
N4 C20 1.355(5) . ?
O9 C18 1.227(5) . ?
O10 C19 1.233(5) . ?
C16 H16A 0.9300 . ?
C17 C20 1.369(5) . ?
C17 C18 1.425(6) . ?
C21 H21A 0.9600 . ?
C21 H21B 0.9600 . ?
C21 H21C 0.9600 . ?
C22 H22A 0.9600 . ?
C22 H22B 0.9600 . ?
C22 H22C 0.9600 . ?
C23 H23A 0.9600 . ?
C23 H23B 0.9600 . ?
C23 H23C 0.9600 . ?

loop_
_geom_torsion_atom_site_label_1
_geom_torsion_atom_site_label_2
_geom_torsion_atom_site_label_3
_geom_torsion_atom_site_label_4
_geom_torsion
_geom_torsion_site_symmetry_1
_geom_torsion_site_symmetry_2
_geom_torsion_site_symmetry_3
_geom_torsion_site_symmetry_4
_geom_torsion_publ_flag
C6 C1 C2 O1 178.9(4) . . . . ?
C6 C1 C2 C3 -0.1(6) . . . . ?
C1 C2 C3 O2 179.1(4) . . . . ?
O1 C2 C3 O2 0.0(6) . . . . ?
C1 C2 C3 C4 -2.9(6) . . . . ?
O1 C2 C3 C4 178.0(4) . . . . ?
O2 C3 C4 C5 -177.4(4) . . . . ?
C2 C3 C4 C5 4.8(6) . . . . ?
O2 C3 C4 O3 0.2(6) . . . . ?
C2 C3 C4 O3 -177.7(4) . . . . ?
O3 C4 C5 C6 179.0(4) . . . . ?
C3 C4 C5 C6 -3.6(7) . . . . ?
C2 C1 C6 C5 1.4(6) . . . . ?
C2 C1 C6 C7 -178.2(4) . . . . ?
C4 C5 C6 C1 0.5(6) . . . . ?
C4 C5 C6 C7 -180.0(4) . . . . ?
C1 C6 C7 C8 163.4(4) . . . . ?
C5 C6 C7 C8 -16.1(7) . . . . ?
C1 C6 C7 O8 -15.8(5) . . . . ?
C5 C6 C7 O8 164.7(4) . . . . ?
C8 C7 O8 C15 -1.5(6) . . . . ?
C6 C7 O8 C15 177.7(3) . . . . ?
O8 C7 C8 O4 175.9(4) . . . . ?
C6 C7 C8 O4 -3.3(7) . . . . ?
O8 C7 C8 C9 -1.9(6) . . . . ?
C6 C7 C8 C9 179.0(4) . . . . ?
C7 C8 C9 O5 -178.5(4) . . . . ?
O4 C8 C9 O5 3.7(6) . . . . ?
C7 C8 C9 C10 2.7(6) . . . . ?
O4 C8 C9 C10 -175.1(4) . . . . ?
O5 C9 C10 C15 -179.1(4) . . . . ?
C8 C9 C10 C15 -0.3(6) . . . . ?
O5 C9 C10 C11 -1.2(7) . . . . ?
C8 C9 C10 C11 177.5(4) . . . . ?
C15 C10 C11 O6 179.3(4) . . . . ?
C9 C10 C11 O6 1.4(7) . . . . ?
C15 C10 C11 C12 -0.7(7) . . . . ?
C9 C10 C11 C12 -178.6(4) . . . . ?
O6 C11 C12 C13 179.7(4) . . . . ?
C10 C11 C12 C13 -0.3(7) . . . . ?
C11 C12 C13 O7 179.7(4) . . . . ?
C11 C12 C13 C14 0.4(7) . . . . ?
O7 C13 C14 C15 -178.8(4) . . . . ?
C12 C13 C14 C15 0.4(7) . . . . ?
C7 O8 C15 C14 -178.4(4) . . . . ?
C7 O8 C15 C10 4.0(6) . . . . ?
C13 C14 C15 O8 -179.1(4) . . . . ?
C13 C14 C15 C10 -1.4(6) . . . . ?
C9 C10 C15 O8 -2.9(6) . . . . ?
C11 C10 C15 O8 179.1(4) . . . . ?
C9 C10 C15 C14 179.5(4) . . . . ?
C11 C10 C15 C14 1.6(6) . . . . ?
C17 N1 C16 N4 0.2(5) . . . . ?
C21 N1 C16 N4 174.7(4) . . . . ?
C20 N4 C16 N1 -0.4(5) . . . . ?
C16 N1 C17 C20 0.1(5) . . . . ?
C21 N1 C17 C20 -174.4(4) . . . . ?
C16 N1 C17 C18 179.8(5) . . . . ?
C21 N1 C17 C18 5.3(8) . . . . ?
C19 N2 C18 O9 177.8(4) . . . . ?
C22 N2 C18 O9 -4.1(7) . . . . ?
C19 N2 C18 C17 -1.6(6) . . . . ?
C22 N2 C18 C17 176.4(4) . . . . ?
C20 C17 C18 O9 -177.5(5) . . . . ?
N1 C17 C18 O9 2.8(8) . . . . ?
C20 C17 C18 N2 1.9(6) . . . . ?
N1 C17 C18 N2 -177.8(4) . . . . ?
C20 N3 C19 O10 -178.8(4) . . . . ?
C23 N3 C19 O10 -1.9(7) . . . . ?
C20 N3 C19 N2 1.7(6) . . . . ?
C23 N3 C19 N2 178.6(4) . . . . ?
C18 N2 C19 O10 -179.6(4) . . . . ?
C22 N2 C19 O10 2.4(7) . . . . ?
C18 N2 C19 N3 -0.1(7) . . . . ?
C22 N2 C19 N3 -178.2(4) . . . . ?
C16 N4 C20 C17 0.4(5) . . . . ?
C16 N4 C20 N3 -179.1(4) . . . . ?
N1 C17 C20 N4 -0.4(5) . . . . ?
C18 C17 C20 N4 179.9(4) . . . . ?
N1 C17 C20 N3 179.2(4) . . . . ?
C18 C17 C20 N3 -0.5(7) . . . . ?
C19 N3 C20 N4 178.1(4) . . . . ?
C23 N3 C20 N4 1.2(7) . . . . ?
C19 N3 C20 C17 -1.4(6) . . . . ?
C23 N3 C20 C17 -178.3(4) . . . . ?
